data_1568050
loop_
_publ_author_name
'Gransbury, Gemma K.'
'R&#xe9;ant, Benjamin L L'
'Wooles, Ashley J.'
'Emerson-King, Jack'
'Chilton, Nicholas F.'
'Liddle, Stephen T.'
'Mills, David P.'

_publ_section_title
;
 Electronic structure comparisons of isostructural early d- and f-block
 metal(iii) bis(cyclopentadienyl) silanide complexes.
;
_journal_issue 3
_journal_name_full 'Chemical science'
_journal_page_first 621
_journal_page_last 634
_journal_paper_doi 10.1039/d2sc04526e
_journal_volume 14
_journal_year 2023
_chemical_formula_moiety 'C31 H69 La Si8'
_chemical_formula_sum 'C31 H69 La Si8'
_chemical_formula_weight 805.49
_chemical_name_systematic '[La(C5H3(1,3-SiMe))2{Si(SiMe3)3}]'
_chemical_properties_physical Air-sensitive,Moisture-sensitive
_space_group_crystal_system monoclinic
_space_group_IT_number 14
_space_group_name_Hall '-P 2yn'
_space_group_name_H-M_alt 'P 1 21/n 1'
_atom_sites_solution_hydrogens geom
_atom_sites_solution_primary dual
_atom_sites_solution_secondary difmap
_audit_creation_date 2020-09-25
_audit_creation_method
;
Olex2 1.2
(compiled 2018.05.29 svn.r3508 for OlexSys, GUI svn.r5506)
;
_audit_update_record
;
2022-08-08 deposited with the CCDC.	2022-12-06 downloaded from the CCDC.
;
_cell_angle_alpha 90
_cell_angle_beta 111.465(8)
_cell_angle_gamma 90
_cell_formula_units_Z 4
_cell_length_a 17.9162(10)
_cell_length_b 13.3218(7)
_cell_length_c 20.3331(16)
_cell_measurement_reflns_used 5693
_cell_measurement_temperature 150(2)
_cell_measurement_theta_max 28.1530
_cell_measurement_theta_min 2.4190
_cell_volume 4516.4(6)
_computing_cell_refinement 'CrysAlisPro 1.171.39.27b (Rigaku OD, 2015)'
_computing_data_collection 'CrysAlisPro 1.171.39.27b (Rigaku OD, 2015)'
_computing_data_reduction 'CrysAlisPro 1.171.39.27b (Rigaku OD, 2015)'
_computing_molecular_graphics 'Olex2 (Dolomanov et al., 2009)'
_computing_publication_material 'Olex2 (Dolomanov et al., 2009)'
_computing_structure_refinement 'ShelXL (Sheldrick, 2015)'
_computing_structure_solution 'ShelXT (Sheldrick, 2015)'
_diffrn_ambient_environment N~2~
_diffrn_ambient_temperature 150(2)
_diffrn_detector 'CCD plate'
_diffrn_detector_area_resol_mean 8.0714
_diffrn_detector_type Eos
_diffrn_measured_fraction_theta_full 0.998
_diffrn_measured_fraction_theta_max 0.998
_diffrn_measurement_details
;
List of Runs (angles in degrees, time in seconds):

  # Type    Start    End  Width  t~exp~   \w     \q     \k     \f   Frames
#--------------------------------------------------------------------------
  1  \w     -9.00  26.00   1.00   15.00    --   19.02  77.00 -30.00   35
  2  \w     -4.00  34.00   1.00   15.00    --   19.02  77.00 120.00   38
  3  \w     41.00  90.00   1.00   15.00    --   19.02  37.00 -90.00   49
  4  \w    -50.00  29.00   1.00   15.00    --   19.02 -57.00 -30.00   79
  5  \w      7.00  46.00   1.00   15.00    --   19.02  37.00-180.00   39
;
_diffrn_measurement_device 'four-circle diffractometer'
_diffrn_measurement_device_type 'SuperNova, Single source at offset/far, Eos'
_diffrn_measurement_method '\w scans'
_diffrn_orient_matrix_type 'CrysAlisPro convention (1999,Acta A55,543-557)'
_diffrn_orient_matrix_UB_11 -0.0030328000
_diffrn_orient_matrix_UB_12 0.0521398000
_diffrn_orient_matrix_UB_13 0.0055843000
_diffrn_orient_matrix_UB_21 -0.0291596000
_diffrn_orient_matrix_UB_22 -0.0098850000
_diffrn_orient_matrix_UB_23 0.0151688000
_diffrn_orient_matrix_UB_31 0.0308304000
_diffrn_orient_matrix_UB_32 -0.0042129000
_diffrn_orient_matrix_UB_33 0.0338230000
_diffrn_radiation_monochromator mirror
_diffrn_radiation_probe x-ray
_diffrn_radiation_type MoK\a
_diffrn_radiation_wavelength 0.71073
_diffrn_reflns_av_R_equivalents 0.0466
_diffrn_reflns_av_unetI/netI 0.0727
_diffrn_reflns_Laue_measured_fraction_full 0.998
_diffrn_reflns_Laue_measured_fraction_max 0.998
_diffrn_reflns_limit_h_max 20
_diffrn_reflns_limit_h_min -21
_diffrn_reflns_limit_k_max 16
_diffrn_reflns_limit_k_min -16
_diffrn_reflns_limit_l_max 24
_diffrn_reflns_limit_l_min -17
_diffrn_reflns_number 8258
_diffrn_reflns_point_group_measured_fraction_full 0.998
_diffrn_reflns_point_group_measured_fraction_max 0.998
_diffrn_reflns_theta_full 25.242
_diffrn_reflns_theta_max 25.350
_diffrn_reflns_theta_min 1.869
_diffrn_source 'micro-focus sealed X-ray tube'
_diffrn_source_type 'SuperNova (Mo) X-ray Source'
_exptl_absorpt_coefficient_mu 1.176
_exptl_absorpt_correction_T_max 1.000
_exptl_absorpt_correction_T_min 0.569
_exptl_absorpt_correction_type gaussian
_exptl_absorpt_process_details
;
CrysAlisPro 1.171.39.27b (Rigaku Oxford Diffraction, 2015)
Numerical absorption correction based on gaussian integration over
			a multifaceted crystal model
Empirical absorption correction using spherical harmonics,
 implemented in SCALE3 ABSPACK scaling algorithm.
;
_exptl_crystal_colour 'clear light orange'
_exptl_crystal_colour_lustre clear
_exptl_crystal_colour_modifier light
_exptl_crystal_colour_primary orange
_exptl_crystal_density_diffrn 1.185
_exptl_crystal_description needle
_exptl_crystal_F_000 1696
_exptl_crystal_preparation -
_exptl_crystal_recrystallization_method 'Crystallised from pentane at -25oC'
_exptl_crystal_size_max 0.323
_exptl_crystal_size_mid 0.074
_exptl_crystal_size_min 0.028
_refine_diff_density_max 2.796
_refine_diff_density_min -1.470
_refine_diff_density_rms 0.124
_refine_ls_extinction_method none
_refine_ls_goodness_of_fit_ref 1.135
_refine_ls_hydrogen_treatment constr
_refine_ls_matrix_type full
_refine_ls_number_parameters 491
_refine_ls_number_reflns 8258
_refine_ls_number_restraints 948
_refine_ls_restrained_S_all 1.089
_refine_ls_R_factor_all 0.0802
_refine_ls_R_factor_gt 0.0604
_refine_ls_shift/su_max 0.001
_refine_ls_shift/su_mean 0.000
_refine_ls_structure_factor_coef Fsqd
_refine_ls_weighting_details 'w=1/[\s^2^(Fo^2^)+(0.0505P)^2^+11.1771P] where P=(Fo^2^+2Fc^2^)/3'
_refine_ls_weighting_scheme calc
_refine_ls_wR_factor_gt 0.1375
_refine_ls_wR_factor_ref 0.1479
_reflns_Friedel_coverage 0.000
_reflns_number_gt 6553
_reflns_number_total 8258
_reflns_threshold_expression 'I > 2\s(I)'
_cod_data_source_file d2sc04526e2.cif
_cod_data_source_block 3-La
_cod_depositor_comments 'Adding full bibliography for 1568047--1568055.cif.'
_cod_original_cell_volume 4516.4(5)
_cod_database_code 1568050
_manchester_internal_diff_code adpm650
_manchester_internal_coll_client AW
_manchester_internal_coll_user AW
_manchester_internal_coll_date 08/09/2020
_manchester_internal_process_date 08/09/2020
_manchester_internal_process_user BR
_manchester_internal_solution_date 10/09/2020
_manchester_internal_solution_user BR
_manchester_internal_refinement_date 10/09/2020
_manchester_internal_refinement_user BR
_manchester_internal_validation_date 25/09/2020
_manchester_internal_validation_user AW
_manchester_internal_archive_date 25/09/2020
_manchester_internal_archive_user AW
_shelx_shelxl_version_number 2018/3
_chemical_oxdiff_formula C31H69LaSi8
_chemical_oxdiff_usercomment BR4.309
_shelx_space_group_comment
;
The symmetry employed for this shelxl refinement is uniquely defined
by the following loop, which should always be used as a source of
symmetry information in preference to the above space-group names.
They are only intended as comments.
;
_shelx_estimated_absorpt_t_max 0.968
_shelx_estimated_absorpt_t_min 0.703
_reflns_odcompleteness_completeness 99.72
_reflns_odcompleteness_iscentric 1
_reflns_odcompleteness_theta 26.32
_olex2_refinement_description
;
1. Twinned data refinement
 Scales: 0.823(2)
 0.177(2)
2. Fixed Uiso
 At 1.2 times of:
  All C(H) groups
 At 1.5 times of:
  All C(H,H,H) groups
3. Restrained distances
 Si4A-C7A \\sim Si4A-C9A \\sim Si4A-C8A \\sim Si3-C5 \\sim Si3-C6 \\sim Si3-C4
\\sim Si3A-C5A \\sim Si3A-
 C6A \\sim Si3A-C4A \\sim Si2-C1 \\sim Si2-C3 \\sim Si2-C2 \\sim Si2A-C3A \\sim
Si2A-C2A \\sim Si4-C9 \\sim Si4-
 C7 \\sim Si4-C8
 with sigma of 0.02
 C2A-C1A \\sim C3A-C2A \\sim C3A-C1A \\sim C9-C8 \\sim C9-C7 \\sim C8-C7 \\sim
C9A-C8A \\sim C9A-C7A \\sim C8A-
 C7A \\sim C6-C5 \\sim C5-C4 \\sim C6-C4 \\sim C6A-C5A \\sim C5A-C4A \\sim
C6A-C4A \\sim C3-C1 \\sim C2-C1 \\sim C3-
 C2
 with sigma of 0.02
4. Uiso/Uaniso restraints and constraints
Si2 \\sim Si2A \\sim Si4A \\sim C1 \\sim C2 \\sim C3 \\sim C1A \\sim C2A \\sim
C3A \\sim C7A \\sim C8A \\sim C9A: within 2A with sigma of 0.01 and sigma for
terminal atoms of 0.02
Si1 \\sim Si2 \\sim Si3 \\sim Si4 \\sim Si2A \\sim Si3A \\sim Si4A \\sim C1
\\sim C2 \\sim C3 \\sim C4 \\sim C5 \\sim C6 \\sim C7 \\sim C8 \\sim C9 \\sim
C1A \\sim C2A \\sim C3A \\sim C4A \\sim C5A \\sim C6A \\sim C7A \\sim C8A \\sim
C9A: within 2A with sigma of 0.02 and sigma for terminal atoms of 0.04
5. Rigid body (RIGU) restrains
 All non-hydrogen atoms
 with sigma for 1-2 distances of 0.004 and sigma for 1-3 distances of 0.004
6. Others
 Sof(Si2A)=Sof(Si3A)=Sof(Si4A)=Sof(C1A)=Sof(H1AA)=Sof(H1AB)=Sof(H1AC)=Sof(C2A)=
 Sof(H2AA)=Sof(H2AB)=Sof(H2AC)=Sof(C3A)=Sof(H3AA)=Sof(H3AB)=Sof(H3AC)=Sof(C4A)=
 Sof(H4AA)=Sof(H4AB)=Sof(H4AC)=Sof(C5A)=Sof(H5AA)=Sof(H5AB)=Sof(H5AC)=Sof(C6A)=
 Sof(H6AA)=Sof(H6AB)=Sof(H6AC)=Sof(C7A)=Sof(H7AA)=Sof(H7AB)=Sof(H7AC)=Sof(C8A)=
 Sof(H8AA)=Sof(H8AB)=Sof(H8AC)=Sof(C9A)=Sof(H9AA)=Sof(H9AB)=Sof(H9AC)=1-FVAR(1)
 Sof(Si2)=Sof(Si3)=Sof(Si4)=Sof(C1)=Sof(H1A)=Sof(H1B)=Sof(H1C)=Sof(C2)=
 Sof(H2A)=Sof(H2B)=Sof(H2C)=Sof(C3)=Sof(H3A)=Sof(H3B)=Sof(H3C)=Sof(C4)=Sof(H4A)=
 Sof(H4B)=Sof(H4C)=Sof(C5)=Sof(H5A)=Sof(H5B)=Sof(H5C)=Sof(C6)=Sof(H6A)=Sof(H6B)=
 Sof(H6C)=Sof(C7)=Sof(H7A)=Sof(H7B)=Sof(H7C)=Sof(C8)=Sof(H8A)=Sof(H8B)=Sof(H8C)=
 Sof(C9)=Sof(H9A)=Sof(H9B)=Sof(H9C)=FVAR(1)
7.a Aromatic/amide H refined with riding coordinates:
 C14(H14), C15(H15), C20(H20), C21(H21), C26(H26), C27(H27)
7.b Idealised Me refined as rotating group:
 C10(H10A,H10B,H10C), C11(H11A,H11B,H11C), C12(H12A,H12B,H12C), C17(H17A,H17B,
 H17C), C18(H18A,H18B,H18C), C19(H19A,H19B,H19C), C23(H23A,H23B,H23C), C24(H24A,
 H24B,H24C), C25(H25A,H25B,H25C), C29(H29A,H29B,H29C), C30(H30A,H30B,H30C),
 C31(H31A,H31B,H31C), C1(H1A,H1B,H1C), C2(H2A,H2B,H2C), C3(H3A,H3B,H3C), C4(H4A,
 H4B,H4C), C5(H5A,H5B,H5C), C6(H6A,H6B,H6C), C7(H7A,H7B,H7C), C8(H8A,H8B,H8C),
 C9(H9A,H9B,H9C), C1A(H1AA,H1AB,H1AC), C2A(H2AA,H2AB,H2AC), C3A(H3AA,H3AB,H3AC),
  C4A(H4AA,H4AB,H4AC), C5A(H5AA,H5AB,H5AC), C6A(H6AA,H6AB,H6AC), C7A(H7AA,H7AB,
 H7AC), C8A(H8AA,H8AB,H8AC), C9A(H9AA,H9AB,H9AC)
;
_manchester_internal_coll_frame_method '\w scans'
_manchester_internal_coll_frame_time 15s
_manchester_internal_coll_frame_width 1
_manchester_internal_coll_type custom
_olex2_submission_special_instructions 'No special instructions were received'
_oxdiff_exptl_absorpt_empirical_details
;
Empirical correction (ABSPACK) includes:
- Absorption correction using spherical harmonics
- Frame scaling
;
_oxdiff_exptl_absorpt_empirical_full_max 1.397
_oxdiff_exptl_absorpt_empirical_full_min 0.586

loop_
_space_group_symop_operation_xyz
'x, y, z'
'-x+1/2, y+1/2, -z+1/2'
'-x, -y, -z'
'x-1/2, -y-1/2, z-1/2'

loop_
_atom_site_label
_atom_site_type_symbol
_atom_site_fract_x
_atom_site_fract_y
_atom_site_fract_z
_atom_site_U_iso_or_equiv
_atom_site_adp_type
_atom_site_occupancy
_atom_site_site_symmetry_order
_atom_site_calc_flag
_atom_site_refinement_flags_posn
_atom_site_refinement_flags_adp
_atom_site_refinement_flags_occupancy
_atom_site_disorder_assembly
_atom_site_disorder_group
La1 La 0.44320(2) 0.62122(3) 0.73449(2) 0.02442(12) Uani 1 1 d . U . . .
Si1 Si 0.57632(9) 0.45049(13) 0.77719(9) 0.0228(4) Uani 1 1 d . U . . .
Si5 Si 0.47221(13) 0.86044(16) 0.88450(12) 0.0396(5) Uani 1 1 d . U . . .
Si6 Si 0.46923(14) 0.85503(18) 0.60078(12) 0.0476(6) Uani 1 1 d . U . . .
Si7 Si 0.32188(11) 0.4957(2) 0.55041(11) 0.0472(6) Uani 1 1 d . U . . .
Si8 Si 0.32197(10) 0.51083(15) 0.83929(11) 0.0333(5) Uani 1 1 d . U . . .
Si2 Si 0.63706(19) 0.4221(3) 0.90023(18) 0.0274(8) Uani 0.527(3) 1 d D U P A 1
Si3 Si 0.68695(19) 0.4977(3) 0.75098(17) 0.0258(8) Uani 0.527(3) 1 d D U P A 1
Si4 Si 0.5502(2) 0.2845(3) 0.7336(2) 0.0363(10) Uani 0.527(3) 1 d D U P A 1
Si2A Si 0.5583(2) 0.2890(3) 0.8114(2) 0.0344(10) Uani 0.473(3) 1 d D U P A 2
Si3A Si 0.6876(2) 0.5095(3) 0.87393(19) 0.0253(9) Uani 0.473(3) 1 d D U P A 2
Si4A Si 0.6411(2) 0.4253(3) 0.6950(2) 0.0277(10) Uani 0.473(3) 1 d D U P A 2
C10 C 0.3672(4) 0.8439(7) 0.8793(5) 0.058(2) Uani 1 1 d . U . . .
H10A H 0.330215 0.867247 0.833145 0.086 Uiso 1 1 calc GR . . . .
H10B H 0.358793 0.883062 0.916778 0.086 Uiso 1 1 calc GR . . . .
H10C H 0.357235 0.772763 0.885120 0.086 Uiso 1 1 calc GR . . . .
C11 C 0.5440(4) 0.8030(6) 0.9673(4) 0.0459(19) Uani 1 1 d . U . . .
H11A H 0.532194 0.731292 0.968120 0.069 Uiso 1 1 calc GR . . . .
H11B H 0.538544 0.836044 1.008342 0.069 Uiso 1 1 calc GR . . . .
H11C H 0.598932 0.811544 0.968781 0.069 Uiso 1 1 calc GR . . . .
C12 C 0.4943(7) 0.9976(6) 0.8839(5) 0.080(3) Uani 1 1 d . U . . .
H12A H 0.545337 1.006813 0.877300 0.119 Uiso 1 1 calc GR . . . .
H12B H 0.497746 1.027582 0.928936 0.119 Uiso 1 1 calc GR . . . .
H12C H 0.451231 1.030268 0.845115 0.119 Uiso 1 1 calc GR . . . .
C13 C 0.4880(4) 0.8051(5) 0.8061(3) 0.0270(13) Uani 1 1 d . U . . .
C14 C 0.5610(4) 0.7629(5) 0.8059(4) 0.0286(14) Uani 1 1 d . U . . .
H14 H 0.603598 0.739352 0.846573 0.034 Uiso 1 1 calc R . . . .
C15 C 0.5605(4) 0.7613(5) 0.7372(4) 0.0288(14) Uani 1 1 d . U . . .
H15 H 0.602264 0.735830 0.723668 0.035 Uiso 1 1 calc R . . . .
C16 C 0.4871(4) 0.8040(5) 0.6904(4) 0.0304(14) Uani 1 1 d . U . . .
C17 C 0.5363(5) 0.7925(7) 0.5611(4) 0.054(2) Uani 1 1 d . U . . .
H17A H 0.591869 0.795223 0.594570 0.080 Uiso 1 1 calc GR . . . .
H17B H 0.532157 0.827293 0.517390 0.080 Uiso 1 1 calc GR . . . .
H17C H 0.519988 0.722333 0.550427 0.080 Uiso 1 1 calc GR . . . .
C18 C 0.4945(7) 0.9920(7) 0.6117(6) 0.087(3) Uani 1 1 d . U . . .
H18A H 0.462382 1.024785 0.635551 0.131 Uiso 1 1 calc GR . . . .
H18B H 0.482700 1.022591 0.565193 0.131 Uiso 1 1 calc GR . . . .
H18C H 0.551599 1.000156 0.640195 0.131 Uiso 1 1 calc GR . . . .
C19 C 0.3625(5) 0.8401(8) 0.5432(4) 0.073(3) Uani 1 1 d . U . . .
H19A H 0.350928 0.768954 0.531856 0.110 Uiso 1 1 calc GR . . . .
H19B H 0.351743 0.878239 0.499447 0.110 Uiso 1 1 calc GR . . . .
H19C H 0.328384 0.865327 0.567784 0.110 Uiso 1 1 calc GR . . . .
C20 C 0.4447(4) 0.8307(5) 0.7342(4) 0.0301(14) Uani 1 1 d . U . . .
H20 H 0.393468 0.862024 0.717778 0.036 Uiso 1 1 calc R . . . .
C21 C 0.3214(4) 0.4809(5) 0.6952(4) 0.0342(15) Uani 1 1 d . U . . .
H21 H 0.339816 0.413389 0.702252 0.041 Uiso 1 1 calc R . . . .
C22 C 0.3062(4) 0.5365(6) 0.6321(4) 0.0345(15) Uani 1 1 d . U . . .
C23 C 0.3152(6) 0.3580(8) 0.5394(6) 0.090(4) Uani 1 1 d . U . . .
H23A H 0.353826 0.325971 0.581531 0.135 Uiso 1 1 calc GR . . . .
H23B H 0.327360 0.339207 0.497842 0.135 Uiso 1 1 calc GR . . . .
H23C H 0.260852 0.335799 0.533101 0.135 Uiso 1 1 calc GR . . . .
C24 C 0.4242(4) 0.5387(6) 0.5610(4) 0.049(2) Uani 1 1 d . U . . .
H24A H 0.428031 0.611491 0.568611 0.073 Uiso 1 1 calc GR . . . .
H24B H 0.434881 0.522422 0.518306 0.073 Uiso 1 1 calc GR . . . .
H24C H 0.463689 0.504986 0.601798 0.073 Uiso 1 1 calc GR . . . .
C25 C 0.2455(5) 0.5585(10) 0.4732(5) 0.100(4) Uani 1 1 d . U . . .
H25A H 0.191700 0.540697 0.471222 0.150 Uiso 1 1 calc GR . . . .
H25B H 0.252119 0.536457 0.429612 0.150 Uiso 1 1 calc GR . . . .
H25C H 0.252599 0.631435 0.477955 0.150 Uiso 1 1 calc GR . . . .
C26 C 0.2821(4) 0.6339(6) 0.6449(4) 0.0365(15) Uani 1 1 d . U . . .
H26 H 0.268917 0.688309 0.612519 0.044 Uiso 1 1 calc R . . . .
C27 C 0.2811(3) 0.6361(6) 0.7136(4) 0.0338(15) Uani 1 1 d . U . . .
H27 H 0.266675 0.692368 0.735042 0.041 Uiso 1 1 calc R . . . .
C28 C 0.3052(4) 0.5405(6) 0.7461(4) 0.0327(15) Uani 1 1 d . U . . .
C29 C 0.2455(4) 0.5770(6) 0.8655(4) 0.050(2) Uani 1 1 d . U . . .
H29A H 0.245702 0.648612 0.854636 0.075 Uiso 1 1 calc GR . . . .
H29B H 0.258323 0.568290 0.916309 0.075 Uiso 1 1 calc GR . . . .
H29C H 0.192389 0.548760 0.839304 0.075 Uiso 1 1 calc GR . . . .
C30 C 0.3172(4) 0.3735(5) 0.8517(4) 0.0460(19) Uani 1 1 d . U . . .
H30A H 0.261581 0.350639 0.829324 0.069 Uiso 1 1 calc GR . . . .
H30B H 0.336687 0.358070 0.902303 0.069 Uiso 1 1 calc GR . . . .
H30C H 0.350764 0.339134 0.829982 0.069 Uiso 1 1 calc GR . . . .
C31 C 0.4258(4) 0.5555(5) 0.8903(4) 0.0358(16) Uani 1 1 d . U . . .
H31A H 0.463890 0.519600 0.874419 0.054 Uiso 1 1 calc GR . . . .
H31B H 0.438813 0.542802 0.940769 0.054 Uiso 1 1 calc GR . . . .
H31C H 0.429323 0.627721 0.882587 0.054 Uiso 1 1 calc GR . . . .
C1 C 0.7406(7) 0.3672(12) 0.9307(9) 0.040(4) Uani 0.527(3) 1 d D U P A 1
H1A H 0.742165 0.312872 0.898687 0.060 Uiso 0.527(3) 1 calc GR . P A 1
H1B H 0.754787 0.340618 0.978632 0.060 Uiso 0.527(3) 1 calc GR . P A 1
H1C H 0.779072 0.419500 0.930542 0.060 Uiso 0.527(3) 1 calc GR . P A 1
C2 C 0.5743(7) 0.3406(10) 0.9355(8) 0.044(4) Uiso 0.527(3) 1 d D U P A 1
H2A H 0.534979 0.382292 0.946025 0.067 Uiso 0.527(3) 1 calc GR . P A 1
H2B H 0.608982 0.306994 0.978735 0.067 Uiso 0.527(3) 1 calc GR . P A 1
H2C H 0.546156 0.290090 0.900016 0.067 Uiso 0.527(3) 1 calc GR . P A 1
C3 C 0.6485(14) 0.5445(10) 0.9511(12) 0.029(4) Uani 0.527(3) 1 d D U P A 1
H3A H 0.678155 0.592904 0.933772 0.044 Uiso 0.527(3) 1 calc GR . P A 1
H3B H 0.677873 0.532000 1.001522 0.044 Uiso 0.527(3) 1 calc GR . P A 1
H3C H 0.595311 0.571588 0.944270 0.044 Uiso 0.527(3) 1 calc GR . P A 1
C4 C 0.7473(7) 0.5965(8) 0.8144(6) 0.027(3) Uani 0.527(3) 1 d D U P A 1
H4A H 0.711453 0.650007 0.818098 0.041 Uiso 0.527(3) 1 calc GR . P A 1
H4B H 0.787184 0.624686 0.797097 0.041 Uiso 0.527(3) 1 calc GR . P A 1
H4C H 0.774537 0.566280 0.861010 0.041 Uiso 0.527(3) 1 calc GR . P A 1
C5 C 0.6560(17) 0.5527(13) 0.6596(7) 0.036(6) Uani 0.527(3) 1 d D U P A 1
H5A H 0.634983 0.499356 0.624469 0.054 Uiso 0.527(3) 1 calc GR . P A 1
H5B H 0.702488 0.584029 0.653501 0.054 Uiso 0.527(3) 1 calc GR . P A 1
H5C H 0.614236 0.603387 0.653270 0.054 Uiso 0.527(3) 1 calc GR . P A 1
C6 C 0.7600(10) 0.3946(13) 0.7527(10) 0.031(4) Uani 0.527(3) 1 d D U P A 1
H6A H 0.788245 0.372706 0.801597 0.046 Uiso 0.527(3) 1 calc GR . P A 1
H6B H 0.798859 0.419847 0.733151 0.046 Uiso 0.527(3) 1 calc GR . P A 1
H6C H 0.730679 0.337732 0.724373 0.046 Uiso 0.527(3) 1 calc GR . P A 1
C7 C 0.5465(9) 0.2790(12) 0.6396(5) 0.060(4) Uani 0.527(3) 1 d D U P A 1
H7A H 0.502136 0.320719 0.609357 0.089 Uiso 0.527(3) 1 calc GR . P A 1
H7B H 0.538191 0.209425 0.622841 0.089 Uiso 0.527(3) 1 calc GR . P A 1
H7C H 0.597148 0.304021 0.637841 0.089 Uiso 0.527(3) 1 calc GR . P A 1
C8 C 0.6277(10) 0.1895(14) 0.7842(8) 0.051(5) Uani 0.527(3) 1 d D U P A 1
H8A H 0.681079 0.212924 0.788344 0.077 Uiso 0.527(3) 1 calc GR . P A 1
H8B H 0.616384 0.125089 0.759204 0.077 Uiso 0.527(3) 1 calc GR . P A 1
H8C H 0.626019 0.180915 0.831552 0.077 Uiso 0.527(3) 1 calc GR . P A 1
C9 C 0.4517(8) 0.2344(19) 0.7318(10) 0.054(6) Uani 0.527(3) 1 d D U P A 1
H9A H 0.455344 0.219953 0.780121 0.081 Uiso 0.527(3) 1 calc GR . P A 1
H9B H 0.438645 0.172585 0.703716 0.081 Uiso 0.527(3) 1 calc GR . P A 1
H9C H 0.409632 0.284397 0.710548 0.081 Uiso 0.527(3) 1 calc GR . P A 1
C1A C 0.6411(10) 0.1950(18) 0.8169(9) 0.045(5) Uani 0.473(3) 1 d D U P A 2
H1AA H 0.646852 0.190621 0.770891 0.068 Uiso 0.473(3) 1 calc GR . P A 2
H1AB H 0.626931 0.128846 0.829963 0.068 Uiso 0.473(3) 1 calc GR . P A 2
H1AC H 0.691813 0.217328 0.852687 0.068 Uiso 0.473(3) 1 calc GR . P A 2
C2A C 0.4635(8) 0.229(2) 0.7520(9) 0.035(5) Uani 0.473(3) 1 d D U P A 2
H2AA H 0.418021 0.256943 0.761852 0.053 Uiso 0.473(3) 1 calc GR . P A 2
H2AB H 0.466303 0.156436 0.760367 0.053 Uiso 0.473(3) 1 calc GR . P A 2
H2AC H 0.456254 0.242201 0.702637 0.053 Uiso 0.473(3) 1 calc GR . P A 2
C3A C 0.5557(9) 0.2899(12) 0.9036(6) 0.043(3) Uani 0.473(3) 1 d D U P A 2
H3AA H 0.606684 0.315784 0.936971 0.064 Uiso 0.473(3) 1 calc GR . P A 2
H3AB H 0.547319 0.221397 0.917075 0.064 Uiso 0.473(3) 1 calc GR . P A 2
H3AC H 0.511716 0.332942 0.904479 0.064 Uiso 0.473(3) 1 calc GR . P A 2
C4A C 0.6486(14) 0.5606(14) 0.9413(12) 0.034(6) Uani 0.473(3) 1 d D U P A 2
H4AA H 0.609979 0.614315 0.919943 0.051 Uiso 0.473(3) 1 calc GR . P A 2
H4AB H 0.693360 0.587352 0.981578 0.051 Uiso 0.473(3) 1 calc GR . P A 2
H4AC H 0.622226 0.506723 0.957427 0.051 Uiso 0.473(3) 1 calc GR . P A 2
C5A C 0.7445(8) 0.6126(10) 0.8505(7) 0.033(3) Uani 0.473(3) 1 d D U P A 2
H5AA H 0.778435 0.583972 0.826835 0.049 Uiso 0.473(3) 1 calc GR . P A 2
H5AB H 0.778150 0.647360 0.893600 0.049 Uiso 0.473(3) 1 calc GR . P A 2
H5AC H 0.706617 0.660277 0.818745 0.049 Uiso 0.473(3) 1 calc GR . P A 2
C6A C 0.7634(8) 0.4102(10) 0.9211(10) 0.037(4) Uani 0.473(3) 1 d D U P A 2
H6AA H 0.739619 0.363963 0.945439 0.056 Uiso 0.473(3) 1 calc GR . P A 2
H6AB H 0.810783 0.442183 0.955621 0.056 Uiso 0.473(3) 1 calc GR . P A 2
H6AC H 0.778999 0.372893 0.886599 0.056 Uiso 0.473(3) 1 calc GR . P A 2
C7A C 0.6463(17) 0.5467(12) 0.6491(10) 0.030(5) Uani 0.473(3) 1 d D U P A 2
H7AA H 0.591901 0.568499 0.620133 0.045 Uiso 0.473(3) 1 calc GR . P A 2
H7AB H 0.677469 0.536449 0.618910 0.045 Uiso 0.473(3) 1 calc GR . P A 2
H7AC H 0.672143 0.598260 0.684539 0.045 Uiso 0.473(3) 1 calc GR . P A 2
C8A C 0.7461(8) 0.3756(16) 0.7315(12) 0.037(5) Uani 0.473(3) 1 d D U P A 2
H8AA H 0.780936 0.424257 0.764895 0.055 Uiso 0.473(3) 1 calc GR . P A 2
H8AB H 0.765415 0.364693 0.692736 0.055 Uiso 0.473(3) 1 calc GR . P A 2
H8AC H 0.746966 0.311942 0.755862 0.055 Uiso 0.473(3) 1 calc GR . P A 2
C9A C 0.5808(8) 0.3376(11) 0.6222(7) 0.047(4) Uiso 0.473(3) 1 d D U P A 2
H9AA H 0.564371 0.279002 0.642767 0.071 Uiso 0.473(3) 1 calc GR . P A 2
H9AB H 0.613653 0.315534 0.595502 0.071 Uiso 0.473(3) 1 calc GR . P A 2
H9AC H 0.533097 0.372507 0.590447 0.071 Uiso 0.473(3) 1 calc GR . P A 2

loop_
_atom_site_aniso_label
_atom_site_aniso_U_11
_atom_site_aniso_U_22
_atom_site_aniso_U_33
_atom_site_aniso_U_23
_atom_site_aniso_U_13
_atom_site_aniso_U_12
La1 0.01988(18) 0.0205(2) 0.0333(2) 0.00084(18) 0.01015(15) 0.00103(16)
Si1 0.0202(8) 0.0205(9) 0.0256(9) 0.0003(8) 0.0058(7) 0.0032(7)
Si5 0.0515(12) 0.0290(11) 0.0491(13) -0.0058(10) 0.0313(10) 0.0040(10)
Si6 0.0636(14) 0.0429(14) 0.0465(13) 0.0225(11) 0.0323(11) 0.0153(11)
Si7 0.0260(9) 0.0730(17) 0.0387(12) -0.0193(12) 0.0071(9) 0.0038(10)
Si8 0.0258(9) 0.0304(11) 0.0463(12) 0.0061(9) 0.0163(8) -0.0042(8)
Si2 0.0290(17) 0.0267(19) 0.0278(18) 0.0071(15) 0.0119(14) 0.0043(15)
Si3 0.0265(16) 0.0278(19) 0.0239(18) 0.0005(15) 0.0103(14) 0.0056(15)
Si4 0.0361(19) 0.0204(19) 0.048(2) -0.0034(17) 0.0107(17) 0.0007(16)
Si2A 0.035(2) 0.027(2) 0.043(2) 0.0047(19) 0.0167(18) 0.0018(18)
Si3A 0.0177(17) 0.029(2) 0.028(2) -0.0003(17) 0.0064(15) 0.0014(16)
Si4A 0.0260(18) 0.029(2) 0.028(2) -0.0046(17) 0.0106(16) 0.0041(17)
C10 0.042(4) 0.080(7) 0.064(6) -0.002(5) 0.036(4) 0.024(4)
C11 0.047(4) 0.051(5) 0.044(4) -0.012(4) 0.022(4) 0.001(4)
C12 0.142(10) 0.032(5) 0.082(7) -0.016(5) 0.062(7) 0.000(5)
C13 0.032(3) 0.020(3) 0.036(3) -0.004(3) 0.020(3) -0.005(3)
C14 0.027(3) 0.025(4) 0.036(3) -0.001(3) 0.014(3) -0.003(3)
C15 0.031(3) 0.023(3) 0.041(3) -0.003(3) 0.022(3) -0.003(3)
C16 0.040(3) 0.019(3) 0.036(3) 0.003(3) 0.018(3) 0.002(3)
C17 0.058(5) 0.069(6) 0.046(5) 0.018(4) 0.033(4) 0.010(5)
C18 0.146(10) 0.044(6) 0.093(8) 0.027(5) 0.070(8) 0.016(6)
C19 0.056(5) 0.108(8) 0.051(5) 0.033(6) 0.015(4) 0.041(5)
C20 0.033(3) 0.019(3) 0.044(3) 0.007(3) 0.020(3) 0.008(3)
C21 0.026(3) 0.032(4) 0.044(4) -0.007(3) 0.013(3) -0.008(3)
C22 0.020(3) 0.045(4) 0.034(3) -0.011(3) 0.006(3) -0.002(3)
C23 0.071(6) 0.083(7) 0.118(9) -0.076(7) 0.038(6) -0.027(5)
C24 0.037(4) 0.053(5) 0.061(5) 0.014(4) 0.022(4) 0.006(4)
C25 0.059(5) 0.183(12) 0.041(5) -0.024(7) -0.001(4) 0.062(7)
C26 0.024(3) 0.046(4) 0.037(3) 0.001(3) 0.010(3) 0.002(3)
C27 0.022(3) 0.042(4) 0.040(4) -0.002(3) 0.014(3) 0.004(3)
C28 0.022(3) 0.036(4) 0.042(4) -0.002(3) 0.014(3) -0.005(3)
C29 0.039(4) 0.057(5) 0.061(5) 0.014(4) 0.028(4) 0.007(4)
C30 0.045(4) 0.036(4) 0.062(5) 0.010(4) 0.025(4) -0.008(4)
C31 0.030(3) 0.030(4) 0.045(4) 0.000(3) 0.011(3) 0.003(3)
C1 0.042(8) 0.039(9) 0.038(8) 0.008(7) 0.015(6) 0.008(7)
C3 0.042(9) 0.035(8) 0.012(7) 0.006(7) 0.010(6) 0.008(7)
C4 0.022(6) 0.033(7) 0.026(7) 0.001(6) 0.009(6) -0.002(5)
C5 0.029(9) 0.047(11) 0.025(8) -0.002(8) 0.003(7) 0.005(8)
C6 0.022(7) 0.034(9) 0.035(11) -0.010(7) 0.009(6) 0.007(7)
C7 0.075(11) 0.041(9) 0.047(8) -0.023(7) 0.004(7) 0.007(8)
C8 0.073(11) 0.013(7) 0.062(11) 0.001(9) 0.018(10) 0.015(8)
C9 0.063(10) 0.028(10) 0.055(12) -0.005(10) 0.003(8) -0.010(9)
C1A 0.043(8) 0.045(10) 0.047(11) 0.008(9) 0.015(8) -0.001(8)
C2A 0.035(7) 0.021(9) 0.044(9) 0.008(8) 0.008(7) 0.003(7)
C3A 0.056(8) 0.033(8) 0.051(7) 0.027(7) 0.034(6) 0.005(7)
C4A 0.022(9) 0.043(11) 0.032(12) 0.000(9) 0.004(8) 0.002(8)
C5A 0.032(7) 0.032(8) 0.031(9) -0.010(7) 0.008(7) -0.015(7)
C6A 0.023(7) 0.040(10) 0.037(9) 0.007(8) -0.004(7) 0.012(7)
C7A 0.028(10) 0.040(10) 0.028(9) -0.002(8) 0.017(8) -0.010(8)
C8A 0.026(8) 0.044(10) 0.038(11) -0.003(9) 0.010(7) -0.005(8)

loop_
_atom_type_symbol
_atom_type_description
_atom_type_scat_dispersion_real
_atom_type_scat_dispersion_imag
_atom_type_scat_source
C C 0.0033 0.0016 'International Tables Vol C Tables 4.2.6.8 and 6.1.1.4'
H H 0.0000 0.0000 'International Tables Vol C Tables 4.2.6.8 and 6.1.1.4'
La La -0.2871 2.4523 'International Tables Vol C Tables 4.2.6.8 and 6.1.1.4'
Si Si 0.0817 0.0704 'International Tables Vol C Tables 4.2.6.8 and 6.1.1.4'

loop_
_exptl_crystal_face_index_h
_exptl_crystal_face_index_k
_exptl_crystal_face_index_l
_exptl_crystal_face_perp_dist
-24 2 1 0.0371
-13 2 28 0.1437
13 -2 -28 0.1437
-3 -18 -3 0.0010
3 18 3 0.0271
24 -2 -1 0.0371

loop_
_geom_angle_atom_site_label_1
_geom_angle_atom_site_label_2
_geom_angle_atom_site_label_3
_geom_angle
_geom_angle_site_symmetry_1
_geom_angle_site_symmetry_3
_geom_angle_publ_flag
C13 La1 Si1 116.00(13) . . ?
C14 La1 Si1 89.60(14) . . ?
C14 La1 C13 29.34(17) . . ?
C14 La1 C22 160.2(2) . . ?
C15 La1 Si1 89.36(14) . . ?
C15 La1 C13 48.54(18) . . ?
C15 La1 C14 28.82(19) . . ?
C15 La1 C16 29.57(19) . . ?
C15 La1 C22 136.8(2) . . ?
C15 La1 C26 124.2(2) . . ?
C16 La1 Si1 116.00(14) . . ?
C16 La1 C13 49.38(19) . . ?
C16 La1 C14 48.4(2) . . ?
C16 La1 C22 112.5(2) . . ?
C20 La1 Si1 135.20(13) . . ?
C20 La1 C13 29.40(19) . . ?
C20 La1 C14 47.38(19) . . ?
C20 La1 C15 47.55(18) . . ?
C20 La1 C16 29.26(18) . . ?
C20 La1 C22 114.0(2) . . ?
C20 La1 C26 86.9(2) . . ?
C21 La1 Si1 91.66(15) . . ?
C21 La1 C13 141.80(19) . . ?
C21 La1 C14 165.9(2) . . ?
C21 La1 C15 165.2(2) . . ?
C21 La1 C16 141.2(2) . . ?
C21 La1 C20 133.1(2) . . ?
C21 La1 C22 29.5(2) . . ?
C21 La1 C26 48.3(2) . . ?
C21 La1 C27 48.2(2) . . ?
C21 La1 C28 29.6(2) . . ?
C22 La1 Si1 106.23(15) . . ?
C22 La1 C13 137.8(2) . . ?
C26 La1 Si1 135.50(16) . . ?
C26 La1 C13 108.4(2) . . ?
C26 La1 C14 134.2(2) . . ?
C26 La1 C16 94.7(2) . . ?
C26 La1 C22 29.4(2) . . ?
C27 La1 Si1 136.82(16) . . ?
C27 La1 C13 95.8(2) . . ?
C27 La1 C14 125.2(2) . . ?
C27 La1 C15 133.6(2) . . ?
C27 La1 C16 106.8(2) . . ?
C27 La1 C20 86.5(2) . . ?
C27 La1 C22 48.4(2) . . ?
C27 La1 C26 29.10(19) . . ?
C27 La1 C28 29.7(2) . . ?
C28 La1 Si1 107.54(15) . . ?
C28 La1 C13 112.76(19) . . ?
C28 La1 C14 137.59(19) . . ?
C28 La1 C15 160.1(2) . . ?
C28 La1 C16 136.4(2) . . ?
C28 La1 C20 113.3(2) . . ?
C28 La1 C22 49.1(2) . . ?
C28 La1 C26 48.8(2) . . ?
Si2 Si1 La1 114.35(10) . . ?
Si3 Si1 La1 111.22(10) . . ?
Si3 Si1 Si2 100.68(13) . . ?
Si3 Si1 Si4 103.65(14) . . ?
Si4 Si1 La1 122.77(10) . . ?
Si4 Si1 Si2 101.43(15) . . ?
Si2A Si1 La1 124.96(11) . . ?
Si2A Si1 Si3A 103.09(15) . . ?
Si2A Si1 Si4A 103.68(16) . . ?
Si3A Si1 La1 108.02(11) . . ?
Si3A Si1 Si4A 98.72(14) . . ?
Si4A Si1 La1 114.76(11) . . ?
C10 Si5 C11 110.6(4) . . ?
C10 Si5 C12 109.1(5) . . ?
C10 Si5 C13 111.8(3) . . ?
C11 Si5 C12 109.2(4) . . ?
C11 Si5 C13 109.7(3) . . ?
C13 Si5 C12 106.3(4) . . ?
C16 Si6 C17 110.6(3) . . ?
C16 Si6 C18 107.0(4) . . ?
C17 Si6 C18 108.6(5) . . ?
C19 Si6 C16 110.4(4) . . ?
C19 Si6 C17 110.9(4) . . ?
C19 Si6 C18 109.2(5) . . ?
C23 Si7 C22 111.9(5) . . ?
C23 Si7 C24 109.8(4) . . ?
C23 Si7 C25 110.5(6) . . ?
C24 Si7 C22 105.7(3) . . ?
C24 Si7 C25 110.4(5) . . ?
C25 Si7 C22 108.5(4) . . ?
C28 Si8 C29 109.3(3) . . ?
C28 Si8 C30 110.6(4) . . ?
C28 Si8 C31 104.9(3) . . ?
C29 Si8 C31 112.2(4) . . ?
C30 Si8 C29 110.7(4) . . ?
C30 Si8 C31 109.0(3) . . ?
C1 Si2 Si1 115.3(6) . . ?
C1 Si2 C2 107.8(6) . . ?
C1 Si2 C3 105.0(7) . . ?
C2 Si2 Si1 112.8(5) . . ?
C2 Si2 C3 104.3(6) . . ?
C3 Si2 Si1 110.8(8) . . ?
C4 Si3 Si1 110.9(4) . . ?
C4 Si3 C6 106.0(6) . . ?
C5 Si3 Si1 111.3(9) . . ?
C5 Si3 C4 107.0(6) . . ?
C5 Si3 C6 104.7(7) . . ?
C6 Si3 Si1 116.3(8) . . ?
C7 Si4 Si1 110.1(5) . . ?
C8 Si4 Si1 114.8(7) . . ?
C8 Si4 C7 105.9(6) . . ?
C9 Si4 Si1 113.3(8) . . ?
C9 Si4 C7 106.3(6) . . ?
C9 Si4 C8 105.8(7) . . ?
C1A Si2A Si1 115.8(8) . . ?
C2A Si2A Si1 113.4(8) . . ?
C2A Si2A C1A 105.1(8) . . ?
C2A Si2A C3A 107.2(7) . . ?
C3A Si2A Si1 110.4(5) . . ?
C3A Si2A C1A 104.2(7) . . ?
C4A Si3A Si1 107.5(8) . . ?
C4A Si3A C6A 105.9(7) . . ?
C5A Si3A Si1 113.8(5) . . ?
C5A Si3A C4A 107.6(7) . . ?
C5A Si3A C6A 106.6(6) . . ?
C6A Si3A Si1 114.9(6) . . ?
C7A Si4A Si1 110.6(9) . . ?
C8A Si4A Si1 116.7(9) . . ?
C8A Si4A C7A 105.9(8) . . ?
C8A Si4A C9A 107.2(7) . . ?
C9A Si4A Si1 110.7(5) . . ?
C9A Si4A C7A 105.1(7) . . ?
Si5 C10 H10A 109.5 . . ?
Si5 C10 H10B 109.5 . . ?
Si5 C10 H10C 109.5 . . ?
H10A C10 H10B 109.5 . . ?
H10A C10 H10C 109.5 . . ?
H10B C10 H10C 109.5 . . ?
Si5 C11 H11A 109.5 . . ?
Si5 C11 H11B 109.5 . . ?
Si5 C11 H11C 109.5 . . ?
H11A C11 H11B 109.5 . . ?
H11A C11 H11C 109.5 . . ?
H11B C11 H11C 109.5 . . ?
Si5 C12 H12A 109.5 . . ?
Si5 C12 H12B 109.5 . . ?
Si5 C12 H12C 109.5 . . ?
H12A C12 H12B 109.5 . . ?
H12A C12 H12C 109.5 . . ?
H12B C12 H12C 109.5 . . ?
Si5 C13 La1 132.9(3) . . ?
C14 C13 La1 75.1(4) . . ?
C14 C13 Si5 125.7(5) . . ?
C20 C13 La1 74.5(4) . . ?
C20 C13 Si5 125.8(5) . . ?
C20 C13 C14 104.5(5) . . ?
La1 C14 H14 116.2 . . ?
C13 C14 La1 75.5(4) . . ?
C13 C14 H14 125.1 . . ?
C15 C14 La1 75.1(4) . . ?
C15 C14 C13 109.8(6) . . ?
C15 C14 H14 125.1 . . ?
La1 C15 H15 115.0 . . ?
C14 C15 La1 76.1(4) . . ?
C14 C15 H15 125.4 . . ?
C14 C15 C16 109.2(6) . . ?
C16 C15 La1 75.6(4) . . ?
C16 C15 H15 125.4 . . ?
Si6 C16 La1 131.5(3) . . ?
C15 C16 La1 74.8(4) . . ?
C15 C16 Si6 125.8(5) . . ?
C20 C16 La1 74.9(4) . . ?
C20 C16 Si6 125.9(5) . . ?
C20 C16 C15 104.8(6) . . ?
Si6 C17 H17A 109.5 . . ?
Si6 C17 H17B 109.5 . . ?
Si6 C17 H17C 109.5 . . ?
H17A C17 H17B 109.5 . . ?
H17A C17 H17C 109.5 . . ?
H17B C17 H17C 109.5 . . ?
Si6 C18 H18A 109.5 . . ?
Si6 C18 H18B 109.5 . . ?
Si6 C18 H18C 109.5 . . ?
H18A C18 H18B 109.5 . . ?
H18A C18 H18C 109.5 . . ?
H18B C18 H18C 109.5 . . ?
Si6 C19 H19A 109.5 . . ?
Si6 C19 H19B 109.5 . . ?
Si6 C19 H19C 109.5 . . ?
H19A C19 H19B 109.5 . . ?
H19A C19 H19C 109.5 . . ?
H19B C19 H19C 109.5 . . ?
La1 C20 H20 115.5 . . ?
C13 C20 La1 76.1(4) . . ?
C13 C20 H20 124.2 . . ?
C16 C20 La1 75.9(4) . . ?
C16 C20 C13 111.7(5) . . ?
C16 C20 H20 124.2 . . ?
La1 C21 H21 113.8 . . ?
C22 C21 La1 77.2(4) . . ?
C22 C21 H21 124.9 . . ?
C28 C21 La1 76.1(4) . . ?
C28 C21 H21 124.9 . . ?
C28 C21 C22 110.2(6) . . ?
Si7 C22 La1 113.7(3) . . ?
C21 C22 La1 73.3(4) . . ?
C21 C22 Si7 127.7(6) . . ?
C21 C22 C26 106.3(6) . . ?
C26 C22 La1 74.8(4) . . ?
C26 C22 Si7 125.8(6) . . ?
Si7 C23 H23A 109.5 . . ?
Si7 C23 H23B 109.5 . . ?
Si7 C23 H23C 109.5 . . ?
H23A C23 H23B 109.5 . . ?
H23A C23 H23C 109.5 . . ?
H23B C23 H23C 109.5 . . ?
Si7 C24 H24A 109.5 . . ?
Si7 C24 H24B 109.5 . . ?
Si7 C24 H24C 109.5 . . ?
H24A C24 H24B 109.5 . . ?
H24A C24 H24C 109.5 . . ?
H24B C24 H24C 109.5 . . ?
Si7 C25 H25A 109.5 . . ?
Si7 C25 H25B 109.5 . . ?
Si7 C25 H25C 109.5 . . ?
H25A C25 H25B 109.5 . . ?
H25A C25 H25C 109.5 . . ?
H25B C25 H25C 109.5 . . ?
La1 C26 H26 115.7 . . ?
C22 C26 La1 75.8(4) . . ?
C22 C26 H26 125.7 . . ?
C27 C26 La1 74.9(4) . . ?
C27 C26 C22 108.5(7) . . ?
C27 C26 H26 125.7 . . ?
La1 C27 H27 115.5 . . ?
C26 C27 La1 76.0(4) . . ?
C26 C27 H27 125.3 . . ?
C26 C27 C28 109.3(7) . . ?
C28 C27 La1 75.2(3) . . ?
C28 C27 H27 125.3 . . ?
Si8 C28 La1 110.7(3) . . ?
C21 C28 La1 74.2(4) . . ?
C21 C28 Si8 129.0(6) . . ?
C21 C28 C27 105.6(6) . . ?
C27 C28 La1 75.1(4) . . ?
C27 C28 Si8 125.0(5) . . ?
Si8 C29 H29A 109.5 . . ?
Si8 C29 H29B 109.5 . . ?
Si8 C29 H29C 109.5 . . ?
H29A C29 H29B 109.5 . . ?
H29A C29 H29C 109.5 . . ?
H29B C29 H29C 109.5 . . ?
Si8 C30 H30A 109.5 . . ?
Si8 C30 H30B 109.5 . . ?
Si8 C30 H30C 109.5 . . ?
H30A C30 H30B 109.5 . . ?
H30A C30 H30C 109.5 . . ?
H30B C30 H30C 109.5 . . ?
Si8 C31 H31A 109.5 . . ?
Si8 C31 H31B 109.5 . . ?
Si8 C31 H31C 109.5 . . ?
H31A C31 H31B 109.5 . . ?
H31A C31 H31C 109.5 . . ?
H31B C31 H31C 109.5 . . ?
Si2 C1 H1A 109.5 . . ?
Si2 C1 H1B 109.5 . . ?
Si2 C1 H1C 109.5 . . ?
H1A C1 H1B 109.5 . . ?
H1A C1 H1C 109.5 . . ?
H1B C1 H1C 109.5 . . ?
Si2 C2 H2A 109.5 . . ?
Si2 C2 H2B 109.5 . . ?
Si2 C2 H2C 109.5 . . ?
H2A C2 H2B 109.5 . . ?
H2A C2 H2C 109.5 . . ?
H2B C2 H2C 109.5 . . ?
Si2 C3 H3A 109.5 . . ?
Si2 C3 H3B 109.5 . . ?
Si2 C3 H3C 109.5 . . ?
H3A C3 H3B 109.5 . . ?
H3A C3 H3C 109.5 . . ?
H3B C3 H3C 109.5 . . ?
Si3 C4 H4A 109.5 . . ?
Si3 C4 H4B 109.5 . . ?
Si3 C4 H4C 109.5 . . ?
H4A C4 H4B 109.5 . . ?
H4A C4 H4C 109.5 . . ?
H4B C4 H4C 109.5 . . ?
Si3 C5 H5A 109.5 . . ?
Si3 C5 H5B 109.5 . . ?
Si3 C5 H5C 109.5 . . ?
H5A C5 H5B 109.5 . . ?
H5A C5 H5C 109.5 . . ?
H5B C5 H5C 109.5 . . ?
Si3 C6 H6A 109.5 . . ?
Si3 C6 H6B 109.5 . . ?
Si3 C6 H6C 109.5 . . ?
H6A C6 H6B 109.5 . . ?
H6A C6 H6C 109.5 . . ?
H6B C6 H6C 109.5 . . ?
Si4 C7 H7A 109.5 . . ?
Si4 C7 H7B 109.5 . . ?
Si4 C7 H7C 109.5 . . ?
H7A C7 H7B 109.5 . . ?
H7A C7 H7C 109.5 . . ?
H7B C7 H7C 109.5 . . ?
Si4 C8 H8A 109.5 . . ?
Si4 C8 H8B 109.5 . . ?
Si4 C8 H8C 109.5 . . ?
H8A C8 H8B 109.5 . . ?
H8A C8 H8C 109.5 . . ?
H8B C8 H8C 109.5 . . ?
Si4 C9 H9A 109.5 . . ?
Si4 C9 H9B 109.5 . . ?
Si4 C9 H9C 109.5 . . ?
H9A C9 H9B 109.5 . . ?
H9A C9 H9C 109.5 . . ?
H9B C9 H9C 109.5 . . ?
Si2A C1A H1AA 109.5 . . ?
Si2A C1A H1AB 109.5 . . ?
Si2A C1A H1AC 109.5 . . ?
H1AA C1A H1AB 109.5 . . ?
H1AA C1A H1AC 109.5 . . ?
H1AB C1A H1AC 109.5 . . ?
Si2A C2A H2AA 109.5 . . ?
Si2A C2A H2AB 109.5 . . ?
Si2A C2A H2AC 109.5 . . ?
H2AA C2A H2AB 109.5 . . ?
H2AA C2A H2AC 109.5 . . ?
H2AB C2A H2AC 109.5 . . ?
Si2A C3A H3AA 109.5 . . ?
Si2A C3A H3AB 109.5 . . ?
Si2A C3A H3AC 109.5 . . ?
H3AA C3A H3AB 109.5 . . ?
H3AA C3A H3AC 109.5 . . ?
H3AB C3A H3AC 109.5 . . ?
Si3A C4A H4AA 109.5 . . ?
Si3A C4A H4AB 109.5 . . ?
Si3A C4A H4AC 109.5 . . ?
H4AA C4A H4AB 109.5 . . ?
H4AA C4A H4AC 109.5 . . ?
H4AB C4A H4AC 109.5 . . ?
Si3A C5A H5AA 109.5 . . ?
Si3A C5A H5AB 109.5 . . ?
Si3A C5A H5AC 109.5 . . ?
H5AA C5A H5AB 109.5 . . ?
H5AA C5A H5AC 109.5 . . ?
H5AB C5A H5AC 109.5 . . ?
Si3A C6A H6AA 109.5 . . ?
Si3A C6A H6AB 109.5 . . ?
Si3A C6A H6AC 109.5 . . ?
H6AA C6A H6AB 109.5 . . ?
H6AA C6A H6AC 109.5 . . ?
H6AB C6A H6AC 109.5 . . ?
Si4A C7A H7AA 109.5 . . ?
Si4A C7A H7AB 109.5 . . ?
Si4A C7A H7AC 109.5 . . ?
H7AA C7A H7AB 109.5 . . ?
H7AA C7A H7AC 109.5 . . ?
H7AB C7A H7AC 109.5 . . ?
Si4A C8A H8AA 109.5 . . ?
Si4A C8A H8AB 109.5 . . ?
Si4A C8A H8AC 109.5 . . ?
H8AA C8A H8AB 109.5 . . ?
H8AA C8A H8AC 109.5 . . ?
H8AB C8A H8AC 109.5 . . ?
Si4A C9A H9AA 109.5 . . ?
Si4A C9A H9AB 109.5 . . ?
Si4A C9A H9AC 109.5 . . ?
H9AA C9A H9AB 109.5 . . ?
H9AA C9A H9AC 109.5 . . ?
H9AB C9A H9AC 109.5 . . ?

loop_
_geom_bond_atom_site_label_1
_geom_bond_atom_site_label_2
_geom_bond_distance
_geom_bond_site_symmetry_2
_geom_bond_publ_flag
La1 Si1 3.1779(16) . ?
La1 C13 2.812(6) . ?
La1 C14 2.807(6) . ?
La1 C15 2.795(6) . ?
La1 C16 2.805(7) . ?
La1 C20 2.791(6) . ?
La1 C21 2.760(6) . ?
La1 C22 2.809(6) . ?
La1 C26 2.798(6) . ?
La1 C27 2.784(6) . ?
La1 C28 2.785(6) . ?
Si1 Si2 2.365(4) . ?
Si1 Si3 2.320(4) . ?
Si1 Si4 2.364(4) . ?
Si1 Si2A 2.319(5) . ?
Si1 Si3A 2.365(4) . ?
Si1 Si4A 2.381(4) . ?
Si5 C10 1.858(7) . ?
Si5 C11 1.868(8) . ?
Si5 C12 1.870(9) . ?
Si5 C13 1.870(7) . ?
Si6 C16 1.859(7) . ?
Si6 C17 1.871(8) . ?
Si6 C18 1.873(10) . ?
Si6 C19 1.851(9) . ?
Si7 C22 1.863(7) . ?
Si7 C23 1.846(10) . ?
Si7 C24 1.856(7) . ?
Si7 C25 1.862(9) . ?
Si8 C28 1.849(7) . ?
Si8 C29 1.862(7) . ?
Si8 C30 1.853(7) . ?
Si8 C31 1.866(6) . ?
Si2 C1 1.876(10) . ?
Si2 C2 1.884(10) . ?
Si2 C3 1.901(11) . ?
Si3 C4 1.882(9) . ?
Si3 C5 1.882(11) . ?
Si3 C6 1.888(10) . ?
Si4 C7 1.890(10) . ?
Si4 C8 1.883(10) . ?
Si4 C9 1.875(11) . ?
Si2A C1A 1.913(17) . ?
Si2A C2A 1.866(11) . ?
Si2A C3A 1.893(10) . ?
Si3A C4A 1.878(11) . ?
Si3A C5A 1.872(10) . ?
Si3A C6A 1.886(10) . ?
Si4A C7A 1.886(11) . ?
Si4A C8A 1.873(11) . ?
Si4A C9A 1.885(10) . ?
C10 H10A 0.9800 . ?
C10 H10B 0.9800 . ?
C10 H10C 0.9800 . ?
C11 H11A 0.9800 . ?
C11 H11B 0.9800 . ?
C11 H11C 0.9800 . ?
C12 H12A 0.9800 . ?
C12 H12B 0.9800 . ?
C12 H12C 0.9800 . ?
C13 C14 1.423(8) . ?
C13 C20 1.422(9) . ?
C14 H14 0.9500 . ?
C14 C15 1.394(9) . ?
C15 H15 0.9500 . ?
C15 C16 1.429(9) . ?
C16 C20 1.413(9) . ?
C17 H17A 0.9800 . ?
C17 H17B 0.9800 . ?
C17 H17C 0.9800 . ?
C18 H18A 0.9800 . ?
C18 H18B 0.9800 . ?
C18 H18C 0.9800 . ?
C19 H19A 0.9800 . ?
C19 H19B 0.9800 . ?
C19 H19C 0.9800 . ?
C20 H20 0.9500 . ?
C21 H21 0.9500 . ?
C21 C22 1.419(10) . ?
C21 C28 1.417(9) . ?
C22 C26 1.422(10) . ?
C23 H23A 0.9800 . ?
C23 H23B 0.9800 . ?
C23 H23C 0.9800 . ?
C24 H24A 0.9800 . ?
C24 H24B 0.9800 . ?
C24 H24C 0.9800 . ?
C25 H25A 0.9800 . ?
C25 H25B 0.9800 . ?
C25 H25C 0.9800 . ?
C26 H26 0.9500 . ?
C26 C27 1.402(10) . ?
C27 H27 0.9500 . ?
C27 C28 1.427(10) . ?
C29 H29A 0.9800 . ?
C29 H29B 0.9800 . ?
C29 H29C 0.9800 . ?
C30 H30A 0.9800 . ?
C30 H30B 0.9800 . ?
C30 H30C 0.9800 . ?
C31 H31A 0.9800 . ?
C31 H31B 0.9800 . ?
C31 H31C 0.9800 . ?
C1 H1A 0.9800 . ?
C1 H1B 0.9800 . ?
C1 H1C 0.9800 . ?
C2 H2A 0.9800 . ?
C2 H2B 0.9800 . ?
C2 H2C 0.9800 . ?
C3 H3A 0.9800 . ?
C3 H3B 0.9800 . ?
C3 H3C 0.9800 . ?
C4 H4A 0.9800 . ?
C4 H4B 0.9800 . ?
C4 H4C 0.9800 . ?
C5 H5A 0.9800 . ?
C5 H5B 0.9800 . ?
C5 H5C 0.9800 . ?
C6 H6A 0.9800 . ?
C6 H6B 0.9800 . ?
C6 H6C 0.9800 . ?
C7 H7A 0.9800 . ?
C7 H7B 0.9800 . ?
C7 H7C 0.9800 . ?
C8 H8A 0.9800 . ?
C8 H8B 0.9800 . ?
C8 H8C 0.9800 . ?
C9 H9A 0.9800 . ?
C9 H9B 0.9800 . ?
C9 H9C 0.9800 . ?
C1A H1AA 0.9800 . ?
C1A H1AB 0.9800 . ?
C1A H1AC 0.9800 . ?
C2A H2AA 0.9800 . ?
C2A H2AB 0.9800 . ?
C2A H2AC 0.9800 . ?
C3A H3AA 0.9800 . ?
C3A H3AB 0.9800 . ?
C3A H3AC 0.9800 . ?
C4A H4AA 0.9800 . ?
C4A H4AB 0.9800 . ?
C4A H4AC 0.9800 . ?
C5A H5AA 0.9800 . ?
C5A H5AB 0.9800 . ?
C5A H5AC 0.9800 . ?
C6A H6AA 0.9800 . ?
C6A H6AB 0.9800 . ?
C6A H6AC 0.9800 . ?
C7A H7AA 0.9800 . ?
C7A H7AB 0.9800 . ?
C7A H7AC 0.9800 . ?
C8A H8AA 0.9800 . ?
C8A H8AB 0.9800 . ?
C8A H8AC 0.9800 . ?
C9A H9AA 0.9800 . ?
C9A H9AB 0.9800 . ?
C9A H9AC 0.9800 . ?

loop_
_geom_torsion_atom_site_label_1
_geom_torsion_atom_site_label_2
_geom_torsion_atom_site_label_3
_geom_torsion_atom_site_label_4
_geom_torsion
_geom_torsion_site_symmetry_1
_geom_torsion_site_symmetry_2
_geom_torsion_site_symmetry_3
_geom_torsion_site_symmetry_4
_geom_torsion_publ_flag
La1 C13 C14 C15 68.0(5) . . . . ?
La1 C13 C20 C16 -68.4(5) . . . . ?
La1 C14 C15 C16 69.0(5) . . . . ?
La1 C15 C16 Si6 -130.7(5) . . . . ?
La1 C15 C16 C20 69.4(4) . . . . ?
La1 C16 C20 C13 68.5(5) . . . . ?
La1 C21 C22 Si7 107.4(5) . . . . ?
La1 C21 C22 C26 -68.2(4) . . . . ?
La1 C21 C28 Si8 -104.1(5) . . . . ?
La1 C21 C28 C27 69.1(4) . . . . ?
La1 C22 C26 C27 -68.4(5) . . . . ?
La1 C26 C27 C28 -68.5(4) . . . . ?
La1 C27 C28 Si8 105.0(5) . . . . ?
La1 C27 C28 C21 -68.5(4) . . . . ?
Si5 C13 C14 La1 132.5(5) . . . . ?
Si5 C13 C14 C15 -159.5(5) . . . . ?
Si5 C13 C20 La1 -132.1(5) . . . . ?
Si5 C13 C20 C16 159.5(5) . . . . ?
Si6 C16 C20 La1 130.7(5) . . . . ?
Si6 C16 C20 C13 -160.8(5) . . . . ?
Si7 C22 C26 La1 -108.6(5) . . . . ?
Si7 C22 C26 C27 -177.0(5) . . . . ?
C10 Si5 C13 La1 -45.5(5) . . . . ?
C10 Si5 C13 C14 -149.1(6) . . . . ?
C10 Si5 C13 C20 57.1(7) . . . . ?
C11 Si5 C13 La1 77.6(5) . . . . ?
C11 Si5 C13 C14 -26.0(7) . . . . ?
C11 Si5 C13 C20 -179.7(6) . . . . ?
C12 Si5 C13 La1 -164.5(5) . . . . ?
C12 Si5 C13 C14 91.9(7) . . . . ?
C12 Si5 C13 C20 -61.8(7) . . . . ?
C13 C14 C15 La1 -68.2(5) . . . . ?
C13 C14 C15 C16 0.8(8) . . . . ?
C14 C13 C20 La1 69.7(4) . . . . ?
C14 C13 C20 C16 1.3(7) . . . . ?
C14 C15 C16 La1 -69.4(5) . . . . ?
C14 C15 C16 Si6 160.0(5) . . . . ?
C14 C15 C16 C20 0.1(8) . . . . ?
C15 C16 C20 La1 -69.4(4) . . . . ?
C15 C16 C20 C13 -0.9(7) . . . . ?
C17 Si6 C16 La1 -74.9(5) . . . . ?
C17 Si6 C16 C15 27.2(7) . . . . ?
C17 Si6 C16 C20 -177.1(6) . . . . ?
C18 Si6 C16 La1 166.9(5) . . . . ?
C18 Si6 C16 C15 -91.0(7) . . . . ?
C18 Si6 C16 C20 64.8(7) . . . . ?
C19 Si6 C16 La1 48.3(6) . . . . ?
C19 Si6 C16 C15 150.3(6) . . . . ?
C19 Si6 C16 C20 -53.9(7) . . . . ?
C20 C13 C14 La1 -69.2(4) . . . . ?
C20 C13 C14 C15 -1.3(8) . . . . ?
C21 C22 C26 La1 67.1(4) . . . . ?
C21 C22 C26 C27 -1.3(7) . . . . ?
C22 C21 C28 La1 -70.5(4) . . . . ?
C22 C21 C28 Si8 -174.5(5) . . . . ?
C22 C21 C28 C27 -1.3(7) . . . . ?
C22 C26 C27 La1 69.0(4) . . . . ?
C22 C26 C27 C28 0.5(7) . . . . ?
C23 Si7 C22 La1 113.5(4) . . . . ?
C23 Si7 C22 C21 26.8(7) . . . . ?
C23 Si7 C22 C26 -158.5(6) . . . . ?
C24 Si7 C22 La1 -5.9(5) . . . . ?
C24 Si7 C22 C21 -92.7(6) . . . . ?
C24 Si7 C22 C26 82.0(6) . . . . ?
C25 Si7 C22 La1 -124.3(5) . . . . ?
C25 Si7 C22 C21 148.9(7) . . . . ?
C25 Si7 C22 C26 -36.4(8) . . . . ?
C26 C27 C28 La1 69.0(5) . . . . ?
C26 C27 C28 Si8 174.1(5) . . . . ?
C26 C27 C28 C21 0.5(7) . . . . ?
C28 C21 C22 La1 69.8(4) . . . . ?
C28 C21 C22 Si7 177.2(5) . . . . ?
C28 C21 C22 C26 1.6(7) . . . . ?
C29 Si8 C28 La1 124.0(4) . . . . ?
C29 Si8 C28 C21 -149.9(6) . . . . ?
C29 Si8 C28 C27 38.0(6) . . . . ?
C30 Si8 C28 La1 -113.9(3) . . . . ?
C30 Si8 C28 C21 -27.8(7) . . . . ?
C30 Si8 C28 C27 160.1(5) . . . . ?
C31 Si8 C28 La1 3.5(4) . . . . ?
C31 Si8 C28 C21 89.6(6) . . . . ?
C31 Si8 C28 C27 -82.5(6) . . . . ?

loop_
_twin_individual_id
_twin_individual_mass_fraction_refined
1 0.823(2)
2 0.177(2)

loop_
_exptl_oxdiff_crystal_face_indexfrac_h
_exptl_oxdiff_crystal_face_indexfrac_k
_exptl_oxdiff_crystal_face_indexfrac_l
_exptl_oxdiff_crystal_face_x
_exptl_oxdiff_crystal_face_y
_exptl_oxdiff_crystal_face_z
-24.0003 2.0000 1.0013 0.1827 0.6953 -0.7145
-13.0009 2.0002 27.9995 0.3001 0.7840 0.5378
13.0009 -2.0002 -27.9995 -0.3001 -0.7840 -0.5378
-2.9998 -17.9997 -2.9998 -0.9462 0.2199 -0.1181
2.9998 17.9997 2.9998 0.9462 -0.2199 0.1181
24.0003 -2.0000 -1.0013 -0.1827 -0.6953 0.7145
